data_4305187
loop_
_publ_author_name
'Christopher W. Belock'
'Anil \,Cetin'
'Natalie V. Barone'
'Christopher J. Ziegler'

_publ_section_title
;
Transition Metal Coordination Chemistry
of N,N-Bis(2-{pyrid-2-ylethyl})hydroxylamine
;
_journal_name_full 'Inorganic Chemistry'
_journal_page_first 7114
_journal_page_last 7120
_journal_paper_doi 10.1021/ic702406n
_journal_volume 47
_journal_year 2008
_chemical_formula_sum 'C15 H23 Cl3 N3 O0.5'
_chemical_formula_weight 359.71
_chemical_name_systematic
; 
 ? 
;
_space_group_IT_number 14
_symmetry_cell_setting monoclinic
_symmetry_space_group_name_Hall '-P 2ybc'
_symmetry_space_group_name_H-M 'P 1 21/c 1'
_atom_sites_solution_hydrogens geom
_atom_sites_solution_primary direct
_atom_sites_solution_secondary difmap
_audit_creation_method SHELXL-97
_cell_angle_alpha 90.00
_cell_angle_beta 97.623(4)
_cell_angle_gamma 90.00
_cell_formula_units_Z 4
_cell_length_a 5.2433(13)
_cell_length_b 32.399(8)
_cell_length_c 10.505(3)
_cell_measurement_reflns_used 2670
_cell_measurement_temperature 100(2)
_cell_measurement_theta_max 23.82
_cell_measurement_theta_min 2.51
_cell_volume 1768.8(8)
_computing_cell_refinement 'Bruker SMART'
_computing_data_collection 'Bruker SMART'
_computing_data_reduction 'Bruker SAINT'
_computing_molecular_graphics 'Bruker SHELXTL'
_computing_publication_material 'Bruker SHELXTL'
_computing_structure_refinement 'SHELXL-97 (Sheldrick, 1997)'
_computing_structure_solution 'SHELXS-97 (Sheldrick, 1990)'
_diffrn_ambient_temperature 100(2)
_diffrn_measured_fraction_theta_full 0.995
_diffrn_measured_fraction_theta_max 0.995
_diffrn_measurement_device_type 'CCD area detector'
_diffrn_measurement_method 'phi and omega scans'
_diffrn_radiation_monochromator graphite
_diffrn_radiation_source 'fine-focus sealed tube'
_diffrn_radiation_type MoK\a
_diffrn_radiation_wavelength 0.71073
_diffrn_reflns_av_R_equivalents 0.0452
_diffrn_reflns_av_sigmaI/netI 0.0449
_diffrn_reflns_limit_h_max 6
_diffrn_reflns_limit_h_min -6
_diffrn_reflns_limit_k_max 41
_diffrn_reflns_limit_k_min -40
_diffrn_reflns_limit_l_max 13
_diffrn_reflns_limit_l_min -13
_diffrn_reflns_number 14656
_diffrn_reflns_theta_full 27.00
_diffrn_reflns_theta_max 27.00
_diffrn_reflns_theta_min 1.26
_exptl_absorpt_coefficient_mu 0.519
_exptl_absorpt_correction_T_max 0.9897
_exptl_absorpt_correction_T_min 0.9033
_exptl_absorpt_correction_type multi-scan
_exptl_crystal_colour yellow
_exptl_crystal_density_diffrn 1.351
_exptl_crystal_density_meas ?
_exptl_crystal_density_method .
_exptl_crystal_description plate
_exptl_crystal_F_000 756
_exptl_crystal_size_max 0.20
_exptl_crystal_size_mid 0.10
_exptl_crystal_size_min 0.02
_refine_diff_density_max 0.751
_refine_diff_density_min -0.775
_refine_diff_density_rms 0.078
_refine_ls_extinction_method none
_refine_ls_goodness_of_fit_ref 1.049
_refine_ls_hydrogen_treatment constr
_refine_ls_matrix_type full
_refine_ls_number_parameters 197
_refine_ls_number_reflns 3853
_refine_ls_number_restraints 0
_refine_ls_restrained_S_all 1.049
_refine_ls_R_factor_all 0.0730
_refine_ls_R_factor_gt 0.0539
_refine_ls_shift/su_max 0.001
_refine_ls_shift/su_mean 0.000
_refine_ls_structure_factor_coef Fsqd
_refine_ls_weighting_details 'calc w=1/[\s^2^(Fo^2^)+(0.0625P)^2^+1.9499P] where P=(Fo^2^+2Fc^2^)/3'
_refine_ls_weighting_scheme calc
_refine_ls_wR_factor_gt 0.1310
_refine_ls_wR_factor_ref 0.1391
_reflns_number_gt 3051
_reflns_number_total 3853
_reflns_threshold_expression >2sigma(I)
_cod_data_source_file ic702406n-file002_8.cif
_cod_data_source_block S3
_cod_depositor_comments
;
The following automatic conversions were performed:
'_symmetry_cell_setting' value 'Monoclinic' changed to 'monoclinic'
according to '/home/saulius/struct/CIF-dictionaries/cif_core.dic'
dictionary named 'cif_core.dic' version 2.4.1 from 2010-06-29.

Automatic conversion script
Id: cif_fix_enum 1527 2010-12-29 10:47:43Z saulius 
;
_cod_original_cell_volume 1768.7(8)
_cod_original_formula_sum 'C15 H23 Cl3 N3 O0.50'
_cod_database_code 4305187

loop_
_symmetry_equiv_pos_as_xyz
'x, y, z'
'-x, y+1/2, -z+1/2'
'-x, -y, -z'
'x, -y-1/2, z-1/2'

loop_
_atom_site_label
_atom_site_type_symbol
_atom_site_fract_x
_atom_site_fract_y
_atom_site_fract_z
_atom_site_U_iso_or_equiv
_atom_site_adp_type
_atom_site_occupancy
_atom_site_symmetry_multiplicity
_atom_site_calc_flag
_atom_site_refinement_flags
_atom_site_disorder_assembly
_atom_site_disorder_group
C1 C 1.1840(6) 0.96979(10) 0.5989(3) 0.0329(7) Uani 1 1 d . . .
H1 H 1.3127 0.9887 0.5805 0.040 Uiso 1 1 calc R . .
C2 C 1.0501(6) 0.97718(10) 0.6985(3) 0.0353(7) Uani 1 1 d . . .
H2 H 1.0837 1.0011 0.7506 0.042 Uiso 1 1 calc R . .
C3 C 0.8639(6) 0.94918(10) 0.7225(3) 0.0329(7) Uani 1 1 d . . .
H3 H 0.7667 0.9539 0.7912 0.039 Uiso 1 1 calc R . .
C4 C 0.8179(6) 0.91432(9) 0.6470(3) 0.0295(7) Uani 1 1 d . . .
H4 H 0.6905 0.8950 0.6642 0.035 Uiso 1 1 calc R . .
C5 C 0.9584(6) 0.90771(9) 0.5463(3) 0.0247(6) Uani 1 1 d . . .
C6 C 0.9220(7) 0.87165(9) 0.4565(3) 0.0314(7) Uani 1 1 d . . .
H6A H 0.7755 0.8773 0.3891 0.038 Uiso 1 1 calc R . .
H6B H 1.0781 0.8683 0.4138 0.038 Uiso 1 1 calc R . .
C7 C 0.8718(6) 0.83231(9) 0.5237(3) 0.0290(7) Uani 1 1 d . . .
H7A H 1.0091 0.8279 0.5967 0.035 Uiso 1 1 calc R . .
H7B H 0.7058 0.8345 0.5585 0.035 Uiso 1 1 calc R . .
C8 C 0.8780(6) 0.75642(9) 0.5044(3) 0.0252(6) Uani 1 1 d . . .
H8A H 0.7294 0.7538 0.5530 0.030 Uiso 1 1 calc R . .
H8B H 1.0374 0.7555 0.5665 0.030 Uiso 1 1 calc R . .
C9 C 0.8770(6) 0.72086(8) 0.4106(3) 0.0226(6) Uani 1 1 d . . .
H9A H 0.7230 0.7230 0.3454 0.027 Uiso 1 1 calc R . .
H9B H 1.0310 0.7228 0.3657 0.027 Uiso 1 1 calc R . .
C10 C 0.8762(5) 0.67977(9) 0.4768(2) 0.0211(6) Uani 1 1 d . . .
C11 C 0.7053(6) 0.66977(10) 0.5620(3) 0.0267(6) Uani 1 1 d . . .
H11 H 0.5837 0.6896 0.5826 0.032 Uiso 1 1 calc R . .
C12 C 0.7119(6) 0.63125(10) 0.6166(3) 0.0314(7) Uani 1 1 d . . .
H12 H 0.5938 0.6242 0.6743 0.038 Uiso 1 1 calc R . .
C13 C 0.8907(6) 0.60272(10) 0.5874(3) 0.0357(8) Uani 1 1 d . . .
H13 H 0.8993 0.5761 0.6259 0.043 Uiso 1 1 calc R . .
C14 C 1.0543(6) 0.61329(10) 0.5025(3) 0.0336(7) Uani 1 1 d . . .
H14 H 1.1770 0.5939 0.4805 0.040 Uiso 1 1 calc R . .
C15 C 0.2928(13) 0.9820(2) 0.0389(6) 0.099(2) Uani 1 1 d . . .
H15B H 0.3135 0.9811 0.1329 0.148 Uiso 1 1 calc R . .
H15A H 0.2755 0.9538 0.0048 0.148 Uiso 1 1 calc R . .
H16C H 0.1384 0.9979 0.0072 0.148 Uiso 1 1 calc R . .
Cl1 Cl 0.45280(15) 0.55668(2) 0.80816(7) 0.0306(2) Uani 1 1 d . . .
Cl2 Cl 0.31985(12) 0.79562(2) 0.27867(6) 0.02555(18) Uani 1 1 d . . .
Cl3 Cl 0.39895(15) 0.84357(3) 0.75113(8) 0.0423(3) Uani 1 1 d . . .
N1 N 1.1354(5) 0.93583(8) 0.5261(2) 0.0273(5) Uani 1 1 d . . .
H1A H 1.2246 0.9319 0.4618 0.033 Uiso 1 1 calc R . .
N2 N 0.8632(4) 0.79641(7) 0.4351(2) 0.0202(5) Uani 1 1 d . . .
H2A H 0.7128 0.7973 0.3790 0.024 Uiso 1 1 calc R . .
H2B H 0.9982 0.7982 0.3876 0.024 Uiso 1 1 calc R . .
N3 N 1.0426(4) 0.65120(7) 0.4496(2) 0.0246(5) Uani 1 1 d . . .
H3A H 1.1498 0.6573 0.3947 0.029 Uiso 1 1 calc R . .
O3 O 0.5000 1.0000 0.0000 0.129(3) Uani 1 2 d S . .

loop_
_atom_site_aniso_label
_atom_site_aniso_U_11
_atom_site_aniso_U_22
_atom_site_aniso_U_33
_atom_site_aniso_U_23
_atom_site_aniso_U_13
_atom_site_aniso_U_12
C1 0.0312(17) 0.0300(16) 0.0370(18) -0.0007(13) 0.0024(13) 0.0001(13)
C2 0.0400(19) 0.0313(17) 0.0331(17) -0.0085(13) -0.0014(14) 0.0086(14)
C3 0.0397(18) 0.0347(17) 0.0247(15) -0.0031(12) 0.0063(13) 0.0112(14)
C4 0.0351(17) 0.0292(16) 0.0255(15) 0.0004(12) 0.0084(12) 0.0030(13)
C5 0.0289(15) 0.0230(14) 0.0221(14) 0.0019(11) 0.0032(11) 0.0062(12)
C6 0.0467(19) 0.0263(15) 0.0226(15) -0.0011(12) 0.0097(13) 0.0051(14)
C7 0.0348(17) 0.0322(17) 0.0219(14) -0.0088(12) 0.0104(12) -0.0091(13)
C8 0.0267(15) 0.0295(15) 0.0201(13) 0.0002(11) 0.0052(11) -0.0031(12)
C9 0.0237(14) 0.0290(15) 0.0166(13) -0.0008(11) 0.0085(10) -0.0019(11)
C10 0.0186(13) 0.0290(15) 0.0153(12) -0.0021(10) 0.0005(10) -0.0048(11)
C11 0.0238(15) 0.0379(17) 0.0192(14) 0.0000(12) 0.0060(11) -0.0040(12)
C12 0.0301(16) 0.0437(19) 0.0196(14) 0.0070(13) 0.0000(12) -0.0138(14)
C13 0.0395(19) 0.0310(17) 0.0338(17) 0.0121(13) -0.0060(14) -0.0107(14)
C14 0.0310(17) 0.0303(17) 0.0380(18) 0.0014(13) -0.0016(13) 0.0017(13)
C15 0.118(5) 0.101(5) 0.071(4) 0.008(3) -0.014(4) -0.031(4)
Cl1 0.0339(4) 0.0287(4) 0.0310(4) 0.0055(3) 0.0116(3) -0.0019(3)
Cl2 0.0159(3) 0.0380(4) 0.0234(3) 0.0031(3) 0.0048(2) -0.0017(3)
Cl3 0.0236(4) 0.0735(6) 0.0319(4) 0.0212(4) 0.0111(3) 0.0073(4)
N1 0.0273(13) 0.0302(13) 0.0254(12) 0.0022(10) 0.0069(10) 0.0049(10)
N2 0.0147(11) 0.0283(12) 0.0182(11) -0.0034(9) 0.0042(8) -0.0020(9)
N3 0.0212(12) 0.0299(13) 0.0230(12) -0.0007(10) 0.0040(9) -0.0015(10)
O3 0.091(5) 0.214(8) 0.086(4) 0.033(5) 0.030(4) -0.011(5)

loop_
_atom_type_symbol
_atom_type_description
_atom_type_scat_dispersion_real
_atom_type_scat_dispersion_imag
_atom_type_scat_source
C C 0.0033 0.0016 'International Tables Vol C Tables 4.2.6.8 and 6.1.1.4'
H H 0.0000 0.0000 'International Tables Vol C Tables 4.2.6.8 and 6.1.1.4'
N N 0.0061 0.0033 'International Tables Vol C Tables 4.2.6.8 and 6.1.1.4'
Cl Cl 0.1484 0.1585 'International Tables Vol C Tables 4.2.6.8 and 6.1.1.4'
O O 0.0106 0.0060 'International Tables Vol C Tables 4.2.6.8 and 6.1.1.4'

loop_
_geom_angle_atom_site_label_1
_geom_angle_atom_site_label_2
_geom_angle_atom_site_label_3
_geom_angle
_geom_angle_site_symmetry_1
_geom_angle_site_symmetry_3
_geom_angle_publ_flag
N1 C1 C2 120.3(3) . . ?
N1 C1 H1 119.8 . . ?
C2 C1 H1 119.8 . . ?
C1 C2 C3 118.4(3) . . ?
C1 C2 H2 120.8 . . ?
C3 C2 H2 120.8 . . ?
C2 C3 C4 120.4(3) . . ?
C2 C3 H3 119.8 . . ?
C4 C3 H3 119.8 . . ?
C3 C4 C5 119.6(3) . . ?
C3 C4 H4 120.2 . . ?
C5 C4 H4 120.2 . . ?
N1 C5 C4 117.8(3) . . ?
N1 C5 C6 117.7(3) . . ?
C4 C5 C6 124.5(3) . . ?
C7 C6 C5 112.5(2) . . ?
C7 C6 H6A 109.1 . . ?
C5 C6 H6A 109.1 . . ?
C7 C6 H6B 109.1 . . ?
C5 C6 H6B 109.1 . . ?
H6A C6 H6B 107.8 . . ?
N2 C7 C6 111.3(2) . . ?
N2 C7 H7A 109.4 . . ?
C6 C7 H7A 109.4 . . ?
N2 C7 H7B 109.4 . . ?
C6 C7 H7B 109.4 . . ?
H7A C7 H7B 108.0 . . ?
N2 C8 C9 110.5(2) . . ?
N2 C8 H8A 109.6 . . ?
C9 C8 H8A 109.6 . . ?
N2 C8 H8B 109.6 . . ?
C9 C8 H8B 109.6 . . ?
H8A C8 H8B 108.1 . . ?
C10 C9 C8 111.9(2) . . ?
C10 C9 H9A 109.2 . . ?
C8 C9 H9A 109.2 . . ?
C10 C9 H9B 109.2 . . ?
C8 C9 H9B 109.2 . . ?
H9A C9 H9B 107.9 . . ?
N3 C10 C11 118.4(3) . . ?
N3 C10 C9 118.4(2) . . ?
C11 C10 C9 123.2(3) . . ?
C12 C11 C10 120.0(3) . . ?
C12 C11 H11 120.0 . . ?
C10 C11 H11 120.0 . . ?
C11 C12 C13 119.8(3) . . ?
C11 C12 H12 120.1 . . ?
C13 C12 H12 120.1 . . ?
C14 C13 C12 118.9(3) . . ?
C14 C13 H13 120.6 . . ?
C12 C13 H13 120.6 . . ?
N3 C14 C13 120.1(3) . . ?
N3 C14 H14 119.9 . . ?
C13 C14 H14 119.9 . . ?
O3 C15 H15B 109.5 . . ?
O3 C15 H15A 109.5 . . ?
H15B C15 H15A 109.5 . . ?
O3 C15 H16C 109.5 . . ?
H15B C15 H16C 109.5 . . ?
H15A C15 H16C 109.5 . . ?
C5 N1 C1 123.4(3) . . ?
C5 N1 H1A 118.3 . . ?
C1 N1 H1A 118.3 . . ?
C8 N2 C7 112.4(2) . . ?
C8 N2 H2A 109.1 . . ?
C7 N2 H2A 109.1 . . ?
C8 N2 H2B 109.1 . . ?
C7 N2 H2B 109.1 . . ?
H2A N2 H2B 107.9 . . ?
C10 N3 C14 122.8(3) . . ?
C10 N3 H3A 118.6 . . ?
C14 N3 H3A 118.6 . . ?
C15 O3 C15 180.000(4) 3_675 . ?

loop_
_geom_bond_atom_site_label_1
_geom_bond_atom_site_label_2
_geom_bond_distance
_geom_bond_site_symmetry_2
_geom_bond_publ_flag
C1 N1 1.345(4) . ?
C1 C2 1.357(5) . ?
C1 H1 0.9500 . ?
C2 C3 1.380(5) . ?
C2 H2 0.9500 . ?
C3 C4 1.383(4) . ?
C3 H3 0.9500 . ?
C4 C5 1.384(4) . ?
C4 H4 0.9500 . ?
C5 N1 1.337(4) . ?
C5 C6 1.498(4) . ?
C6 C7 1.497(4) . ?
C6 H6A 0.9900 . ?
C6 H6B 0.9900 . ?
C7 N2 1.487(3) . ?
C7 H7A 0.9900 . ?
C7 H7B 0.9900 . ?
C8 N2 1.483(3) . ?
C8 C9 1.515(4) . ?
C8 H8A 0.9900 . ?
C8 H8B 0.9900 . ?
C9 C10 1.502(4) . ?
C9 H9A 0.9900 . ?
C9 H9B 0.9900 . ?
C10 N3 1.329(4) . ?
C10 C11 1.386(4) . ?
C11 C12 1.372(4) . ?
C11 H11 0.9500 . ?
C12 C13 1.380(5) . ?
C12 H12 0.9500 . ?
C13 C14 1.361(5) . ?
C13 H13 0.9500 . ?
C14 N3 1.346(4) . ?
C14 H14 0.9500 . ?
C15 O3 1.344(7) . ?
C15 H15B 0.9800 . ?
C15 H15A 0.9800 . ?
C15 H16C 0.9800 . ?
N1 H1A 0.8800 . ?
N2 H2A 0.9200 . ?
N2 H2B 0.9200 . ?
N3 H3A 0.8800 . ?
O3 C15 1.344(7) 3_675 ?
